data_7035282
loop_
_publ_author_name
'Bitzer, Mario J.'
'P\"othig, Alexander'
'Jandl, Christian'
'K\"uhn, Fritz E'
'Baratta, Walter'

_publ_section_title
;
 Ru-Ag and Ru-Au dicarbene complexes from an abnormal carbene ruthenium
 system.
;
_journal_issue 26
_journal_name_full 'Dalton transactions (Cambridge, England : 2003)'
_journal_page_first 11686
_journal_page_last 11689
_journal_paper_doi 10.1039/c5dt01914a
_journal_volume 44
_journal_year 2015
_chemical_compound_source 'see text'
_chemical_formula_moiety 'C104 H104 Ag2 Br2 N8 O4 P4 Ru2'
_chemical_formula_sum 'C104 H104 Ag2 Br2 N8 O4 P4 Ru2'
_chemical_formula_weight 2231.5957
_space_group_IT_number 15
_symmetry_cell_setting monoclinic
_symmetry_Int_Tables_number 15
_symmetry_space_group_name_Hall '-I 2ya'
_symmetry_space_group_name_H-M 'I 1 2/a 1'
_atom_sites_solution_hydrogens geom
_audit_update_record
;
2015-05-20 deposited with the CCDC.
2015-05-29 downloaded from the CCDC.
;
_cell_angle_alpha 90
_cell_angle_beta 103.863(2)
_cell_angle_gamma 90
_cell_formula_units_Z 4
_cell_length_a 17.5519(5)
_cell_length_b 28.3440(7)
_cell_length_c 21.9816(9)
_cell_measurement_reflns_used 9606
_cell_measurement_temperature 123
_cell_measurement_theta_max 28.3310
_cell_measurement_theta_min 2.2250
_cell_volume 10617.1(6)
_computing_cell_refinement 'SAINT (Bruker, 2012)'
_computing_data_collection 'APEX II Control Software (Bruker, 2013)'
_computing_data_reduction 'SAINT (Bruker, 2012)'
_computing_molecular_graphics 'PLATON (Spek, 2011)'
_computing_publication_material 'PLATON (Spek, 2011), enCIFer (Allen, 2004)'
_computing_structure_refinement 'SHELXL2013 (Sheldrick, 2013), SHELXLE (Huebschle, 2011)'
_computing_structure_solution 'SHELXS97 (Sheldrick, 1997)'
_diffrn_ambient_temperature 123
_diffrn_detector ' CCD plate '
_diffrn_detector_area_resol_mean 16
_diffrn_measured_fraction_theta_full 1.000
_diffrn_measured_fraction_theta_max 1.000
_diffrn_measurement_device ' \k-geometry diffractometer '
_diffrn_measurement_device_type ' Bruker APEX-II CCD '
_diffrn_measurement_method ' phi- and omega-rotation '
_diffrn_radiation_monochromator 'MONTEL optic'
_diffrn_radiation_probe x-ray
_diffrn_radiation_source 'rotating anode FR591'
_diffrn_radiation_type MoK\a
_diffrn_radiation_wavelength 0.71073
_diffrn_reflns_av_R_equivalents 0.0352
_diffrn_reflns_av_sigmaI/netI 0.0135
_diffrn_reflns_limit_h_max 21
_diffrn_reflns_limit_h_min -21
_diffrn_reflns_limit_k_max 34
_diffrn_reflns_limit_k_min -34
_diffrn_reflns_limit_l_max 26
_diffrn_reflns_limit_l_min -26
_diffrn_reflns_number 166767
_diffrn_reflns_reduction_process
;
;
_diffrn_reflns_theta_full 25.24
_diffrn_reflns_theta_max 25.35
_diffrn_reflns_theta_min 1.91
_exptl_absorpt_coefficient_mu 1.507
_exptl_absorpt_correction_T_max 0.7457
_exptl_absorpt_correction_T_min 0.6665
_exptl_absorpt_correction_type multi-scan
_exptl_absorpt_process_details 'SADABS, Bruker, 2008b'
_exptl_crystal_colour yellow-orange
_exptl_crystal_density_diffrn 1.396
_exptl_crystal_density_method 'Not Measured'
_exptl_crystal_description fragment
_exptl_crystal_F_000 4512
_exptl_crystal_size_max 0.298
_exptl_crystal_size_mid 0.268
_exptl_crystal_size_min 0.227
_platon_squeeze_details
;
The unit cell contains 4 molecules of diethyl ether on a special position which 
were treated as a diffuse contribution to the overall scattering without 
specific atom positions by SQUEEZE/PLATON.
;
_refine_diff_density_max 1.750
_refine_diff_density_min -3.440
_refine_diff_density_rms 0.159
_refine_ls_extinction_method none
_refine_ls_goodness_of_fit_ref 1.041
_refine_ls_hydrogen_treatment constr
_refine_ls_matrix_type full
_refine_ls_number_parameters 576
_refine_ls_number_reflns 9736
_refine_ls_number_restraints 0
_refine_ls_restrained_S_all 1.041
_refine_ls_R_factor_all 0.0595
_refine_ls_R_factor_gt 0.0554
_refine_ls_shift/su_max 0.001
_refine_ls_shift/su_mean 0.000
_refine_ls_structure_factor_coef Fsqd
_refine_ls_weighting_details 'W=1/[\S^2^(FO^2^)+(0.1087P)^2^+116.4003P] WHERE P=(FO^2^+2FC^2^)/3'
_refine_ls_weighting_scheme calc
_refine_ls_wR_factor_gt 0.1752
_refine_ls_wR_factor_ref 0.1808
_reflns_number_gt 8899
_reflns_number_total 9736
_reflns_threshold_expression i>2\s(i)
_cod_data_source_file c5dt01914a2.cif
_cod_data_source_block compound_3
_cod_depositor_comments 'Adding full bibliography for 7035282--7035283.cif.'
_cod_original_sg_symbol_H-M 'I 2/a'
_cod_database_code 7035282

loop_
_symmetry_equiv_pos_site_id
_symmetry_equiv_pos_as_xyz
1 x,y,z
2 1/2-x,y,-z
3 -x,-y,-z
4 1/2+x,-y,z
5 1/2+x,1/2+y,1/2+z
6 -x,1/2+y,1/2-z
7 1/2-x,1/2-y,1/2-z
8 x,1/2-y,1/2+z

loop_
_atom_site_aniso_label
_atom_site_aniso_U_11
_atom_site_aniso_U_22
_atom_site_aniso_U_33
_atom_site_aniso_U_23
_atom_site_aniso_U_13
_atom_site_aniso_U_12
Ag1 0.0139(3) 0.0265(3) 0.0226(3) 0.0000 -0.0005(2) 0.0000
Ag2 0.0338(3) 0.0469(4) 0.0403(4) 0.0000 0.0079(3) 0.0000
Ru1 0.0093(2) 0.0258(2) 0.0187(2) 0.0083(1) 0.0011(2) 0.0019(1)
Br1 0.0540(5) 0.1338(9) 0.0663(6) 0.0377(6) 0.0160(4) 0.0055(5)
P1 0.0112(5) 0.0236(6) 0.0225(6) 0.0052(5) 0.0021(4) 0.0019(4)
P2 0.0140(6) 0.0338(7) 0.0261(6) 0.0141(5) 0.0010(5) -0.0014(5)
O1 0.0114(15) 0.0284(17) 0.0303(18) 0.0073(14) 0.0008(13) -0.0002(13)
O2 0.0202(16) 0.0221(16) 0.0254(17) 0.0061(13) 0.0043(13) 0.0025(13)
N1 0.0113(19) 0.025(2) 0.021(2) 0.0027(15) 0.0001(16) -0.0001(14)
N2 0.0089(17) 0.026(2) 0.026(2) 0.0047(16) -0.0009(15) 0.0009(15)
N3 0.022(2) 0.052(3) 0.026(2) 0.010(2) 0.0076(18) 0.006(2)
N4 0.029(2) 0.049(3) 0.024(2) 0.001(2) 0.0078(18) 0.005(2)
C1 0.010(2) 0.025(2) 0.027(2) 0.0063(19) 0.0013(18) -0.0020(17)
C2 0.019(2) 0.026(2) 0.022(2) 0.0078(19) 0.0060(19) -0.0011(18)
C3 0.010(2) 0.033(3) 0.023(2) 0.0044(19) 0.0016(17) 0.0018(18)
C4 0.014(2) 0.023(2) 0.028(2) 0.0014(19) 0.0013(18) 0.0012(18)
C5 0.009(2) 0.026(2) 0.027(2) 0.0019(19) -0.0002(17) 0.0030(17)
C6 0.019(2) 0.032(3) 0.039(3) 0.008(2) 0.001(2) 0.000(2)
C7 0.022(3) 0.028(3) 0.049(3) 0.007(2) -0.004(2) 0.002(2)
C8 0.017(2) 0.032(3) 0.032(3) -0.010(2) -0.004(2) 0.003(2)
C9 0.016(2) 0.032(3) 0.042(3) -0.005(2) 0.006(2) -0.005(2)
C10 0.016(2) 0.027(2) 0.038(3) 0.000(2) 0.004(2) -0.0020(19)
C11 0.029(3) 0.045(4) 0.082(5) 0.033(3) 0.015(3) 0.001(3)
C12 0.020(3) 0.036(3) 0.057(4) -0.018(3) -0.002(2) 0.008(2)
C13 0.028(3) 0.030(3) 0.072(4) 0.013(3) 0.020(3) -0.002(2)
C14 0.023(2) 0.026(2) 0.019(2) -0.0026(18) 0.0042(19) -0.0036(18)
C15 0.030(3) 0.029(3) 0.026(3) 0.002(2) 0.006(2) -0.003(2)
C16 0.053(4) 0.028(3) 0.029(3) 0.004(2) 0.009(3) -0.005(2)
C17 0.053(4) 0.036(3) 0.034(3) -0.006(2) 0.023(3) -0.018(3)
C18 0.033(3) 0.043(3) 0.035(3) -0.009(2) 0.019(2) -0.012(2)
C19 0.025(3) 0.038(3) 0.026(3) -0.001(2) 0.007(2) -0.002(2)
C20 0.015(2) 0.027(2) 0.038(3) 0.006(2) 0.007(2) 0.0032(19)
C21 0.027(3) 0.040(3) 0.045(3) -0.003(3) 0.002(2) 0.011(2)
C22 0.052(4) 0.039(3) 0.067(5) -0.014(3) 0.012(3) 0.010(3)
C23 0.038(3) 0.034(3) 0.086(5) 0.008(3) 0.017(3) 0.015(3)
C24 0.024(3) 0.039(3) 0.063(4) 0.017(3) 0.006(3) 0.006(2)
C25 0.019(2) 0.029(3) 0.041(3) 0.012(2) 0.005(2) 0.004(2)
C26 0.015(2) 0.041(3) 0.023(2) 0.012(2) 0.0025(18) 0.006(2)
C27 0.039(3) 0.068(4) 0.034(3) 0.007(3) 0.020(3) 0.006(3)
C28 0.050(4) 0.070(5) 0.033(3) -0.003(3) 0.020(3) 0.008(3)
C29 0.018(2) 0.053(3) 0.034(3) 0.019(3) 0.009(2) 0.000(2)
C30 0.031(3) 0.045(3) 0.027(3) -0.007(2) 0.008(2) 0.001(2)
C31 0.037(3) 0.041(3) 0.034(3) -0.005(2) 0.007(2) 0.002(2)
C32 0.054(4) 0.038(3) 0.047(4) -0.002(3) 0.012(3) 0.001(3)
C33 0.047(4) 0.045(4) 0.055(4) -0.009(3) 0.011(3) -0.010(3)
C34 0.032(3) 0.069(5) 0.047(4) -0.014(3) 0.001(3) -0.004(3)
C35 0.035(3) 0.051(4) 0.029(3) -0.004(3) 0.002(2) 0.003(3)
C36 0.041(4) 0.056(4) 0.053(4) 0.010(3) 0.001(3) 0.007(3)
C37 0.060(5) 0.064(5) 0.097(7) -0.003(5) 0.021(5) -0.017(4)
C38 0.043(4) 0.074(5) 0.035(3) 0.004(3) -0.002(3) 0.008(3)
C39 0.027(3) 0.042(3) 0.031(3) 0.015(2) 0.001(2) -0.013(2)
C40 0.031(3) 0.065(4) 0.038(3) 0.028(3) -0.007(3) -0.021(3)
C41 0.048(4) 0.093(6) 0.040(4) 0.022(4) -0.009(3) -0.046(4)
C42 0.086(7) 0.099(7) 0.050(5) -0.011(5) 0.014(4) -0.068(6)
C43 0.088(6) 0.062(5) 0.065(5) -0.014(4) 0.031(5) -0.042(5)
C44 0.047(4) 0.050(4) 0.041(3) 0.002(3) 0.011(3) -0.024(3)
C45 0.022(2) 0.029(3) 0.027(3) 0.013(2) 0.003(2) 0.001(2)
C46 0.025(3) 0.048(3) 0.036(3) 0.018(3) 0.003(2) -0.005(2)
C47 0.038(3) 0.054(4) 0.039(3) 0.029(3) 0.003(3) -0.002(3)
C48 0.036(3) 0.064(4) 0.042(3) 0.034(3) -0.006(3) 0.003(3)
C49 0.023(3) 0.056(4) 0.047(4) 0.025(3) -0.005(3) -0.002(3)
C50 0.021(3) 0.038(3) 0.036(3) 0.017(2) 0.000(2) -0.001(2)
C51 0.017(2) 0.025(2) 0.026(2) 0.0023(19) 0.0055(18) -0.0005(18)
C52 0.027(3) 0.037(3) 0.043(3) 0.003(2) 0.012(2) -0.008(2)

loop_
_atom_site_label
_atom_site_type_symbol
_atom_site_thermal_displace_type
_atom_site_fract_x
_atom_site_fract_y
_atom_site_fract_z
_atom_site_occupancy
_atom_site_U_iso_or_equiv
_atom_site_calc_flag
_atom_site_refinement_flags
Ag1 Ag Uani 0.25000 0.34818(2) 0.00000 1.000 0.0218(2) d STP
Ag2 Ag Uani 0.25000 0.23806(2) 0.00000 1.000 0.0405(2) d STP
Ru1 Ru Uani 0.52695(2) 0.35114(2) 0.23490(2) 1.000 0.0183(1) d .
Br1 Br Uani 0.13223(5) 0.23012(5) 0.03524(5) 1.000 0.0844(4) d .
P1 P Uani 0.53618(7) 0.31426(4) 0.14384(6) 1.000 0.0194(3) d .
P2 P Uani 0.48403(7) 0.28961(5) 0.27847(6) 1.000 0.0253(4) d .
O1 O Uani 0.65814(18) 0.36246(12) 0.26802(16) 1.000 0.0241(10) d .
O2 O Uani 0.58350(19) 0.41413(11) 0.20720(15) 1.000 0.0228(9) d .
N1 N Uani 0.3878(2) 0.34072(15) 0.12365(18) 1.000 0.0197(11) d .
N2 N Uani 0.2954(2) 0.38572(14) 0.13520(19) 1.000 0.0212(11) d .
N3 N Uani 0.4504(3) 0.36045(18) 0.3433(2) 1.000 0.0330(14) d .
N4 N Uani 0.5239(3) 0.42146(18) 0.3495(2) 1.000 0.0338(14) d .
C1 C Uani 0.3151(3) 0.35609(16) 0.0936(2) 1.000 0.0212(12) d .
C2 C Uani 0.4157(3) 0.36071(17) 0.1841(2) 1.000 0.0222(12) d .
C3 C Uani 0.3549(3) 0.38879(18) 0.1903(2) 1.000 0.0224(14) d .
C4 C Uani 0.4335(3) 0.30579(17) 0.0998(2) 1.000 0.0223(12) d .
C5 C Uani 0.2224(3) 0.41110(17) 0.1264(2) 1.000 0.0214(12) d .
C6 C Uani 0.2196(3) 0.45803(19) 0.1066(3) 1.000 0.0310(16) d .
C7 C Uani 0.1500(3) 0.48276(19) 0.1024(3) 1.000 0.0351(17) d .
C8 C Uani 0.0854(3) 0.46215(19) 0.1171(2) 1.000 0.0287(16) d .
C9 C Uani 0.0903(3) 0.41547(19) 0.1366(3) 1.000 0.0302(16) d .
C10 C Uani 0.1592(3) 0.38927(18) 0.1422(3) 1.000 0.0274(14) d .
C11 C Uani 0.2902(4) 0.4814(2) 0.0916(4) 1.000 0.052(2) d .
C12 C Uani 0.0124(3) 0.4910(2) 0.1148(3) 1.000 0.0396(19) d .
C13 C Uani 0.1654(3) 0.3394(2) 0.1663(4) 1.000 0.0420(19) d .
C14 C Uani 0.5786(3) 0.34955(16) 0.0910(2) 1.000 0.0228(12) d .
C15 C Uani 0.5329(3) 0.38214(18) 0.0505(2) 1.000 0.0285(17) d .
C16 C Uani 0.5676(4) 0.4103(2) 0.0131(3) 1.000 0.0368(19) d .
C17 C Uani 0.6471(4) 0.4070(2) 0.0167(3) 1.000 0.0389(19) d .
C18 C Uani 0.6929(3) 0.3755(2) 0.0577(3) 1.000 0.0352(17) d .
C19 C Uani 0.6593(3) 0.34676(19) 0.0946(2) 1.000 0.0295(17) d .
C20 C Uani 0.5820(3) 0.25700(18) 0.1401(3) 1.000 0.0266(14) d .
C21 C Uani 0.5615(3) 0.2286(2) 0.0881(3) 1.000 0.0385(17) d .
C22 C Uani 0.5988(4) 0.1853(2) 0.0871(4) 1.000 0.053(2) d .
C23 C Uani 0.6563(4) 0.1709(2) 0.1387(4) 1.000 0.052(2) d .
C24 C Uani 0.6770(3) 0.1996(2) 0.1906(3) 1.000 0.0428(19) d .
C25 C Uani 0.6404(3) 0.24226(19) 0.1915(3) 1.000 0.0300(16) d .
C26 C Uani 0.5012(3) 0.38250(19) 0.3136(2) 1.000 0.0267(14) d .
C27 C Uani 0.4435(4) 0.3848(3) 0.3962(3) 1.000 0.0451(19) d .
C28 C Uani 0.4878(4) 0.4230(3) 0.4000(3) 1.000 0.049(2) d .
C29 C Uani 0.4146(3) 0.3155(2) 0.3208(3) 1.000 0.0345(16) d .
C30 C Uani 0.5796(3) 0.4562(2) 0.3408(3) 1.000 0.0342(17) d .
C31 C Uani 0.5541(4) 0.4950(2) 0.3017(3) 1.000 0.0376(17) d .
C32 C Uani 0.6099(4) 0.5275(2) 0.2932(3) 1.000 0.046(2) d .
C33 C Uani 0.6884(4) 0.5227(2) 0.3224(3) 1.000 0.049(2) d .
C34 C Uani 0.7111(4) 0.4850(3) 0.3625(3) 1.000 0.051(2) d .
C35 C Uani 0.6585(4) 0.4510(2) 0.3726(3) 1.000 0.0393(19) d .
C36 C Uani 0.4691(4) 0.4995(3) 0.2682(3) 1.000 0.052(2) d .
C37 C Uani 0.7481(5) 0.5565(3) 0.3082(5) 1.000 0.073(3) d .
C38 C Uani 0.6842(4) 0.4092(3) 0.4143(3) 1.000 0.053(2) d .
C39 C Uani 0.4286(3) 0.2411(2) 0.2346(3) 1.000 0.0343(17) d .
C40 C Uani 0.3484(4) 0.2468(3) 0.2047(3) 1.000 0.0473(19) d .
C41 C Uani 0.3093(5) 0.2117(3) 0.1656(3) 1.000 0.064(3) d .
C42 C Uani 0.3475(6) 0.1722(4) 0.1554(4) 1.000 0.079(4) d .
C43 C Uani 0.4264(6) 0.1656(3) 0.1839(4) 1.000 0.070(3) d .
C44 C Uani 0.4672(4) 0.2002(2) 0.2238(3) 1.000 0.046(2) d .
C45 C Uani 0.5526(3) 0.26051(18) 0.3431(2) 1.000 0.0265(16) d .
C46 C Uani 0.5249(3) 0.2282(2) 0.3808(3) 1.000 0.0371(17) d .
C47 C Uani 0.5762(4) 0.2088(2) 0.4328(3) 1.000 0.0447(19) d .
C48 C Uani 0.6541(4) 0.2214(3) 0.4471(3) 1.000 0.0499(19) d .
C49 C Uani 0.6824(3) 0.2534(2) 0.4101(3) 1.000 0.044(2) d .
C50 C Uani 0.6311(3) 0.2730(2) 0.3580(3) 1.000 0.0328(17) d .
C51 C Uani 0.6511(3) 0.39994(17) 0.2357(2) 1.000 0.0226(12) d .
C52 C Uani 0.7239(3) 0.4260(2) 0.2288(3) 1.000 0.0351(17) d .
H3 H Uiso 0.35330 0.40730 0.22590 1.000 0.0270 c RU
H4A H Uiso 0.42850 0.31050 0.05440 1.000 0.0270 c RU
H4B H Uiso 0.41540 0.27360 0.10650 1.000 0.0270 c RU
H7 H Uiso 0.14690 0.51470 0.08900 1.000 0.0420 c RU
H9 H Uiso 0.04590 0.40100 0.14650 1.000 0.0360 c RU
H11A H Uiso 0.30340 0.46530 0.05610 1.000 0.0780 c RU
H11B H Uiso 0.33470 0.47950 0.12820 1.000 0.0780 c RU
H11C H Uiso 0.27810 0.51450 0.08090 1.000 0.0780 c RU
H12A H Uiso -0.00830 0.50290 0.07220 1.000 0.0590 c RU
H12B H Uiso 0.02540 0.51770 0.14390 1.000 0.0590 c RU
H12C H Uiso -0.02730 0.47120 0.12700 1.000 0.0590 c RU
H13A H Uiso 0.16200 0.31750 0.13120 1.000 0.0630 c RU
H13B H Uiso 0.12240 0.33310 0.18650 1.000 0.0630 c RU
H13C H Uiso 0.21570 0.33510 0.19670 1.000 0.0630 c RU
H15 H Uiso 0.47840 0.38500 0.04860 1.000 0.0340 c RU
H16 H Uiso 0.53640 0.43210 -0.01510 1.000 0.0440 c RU
H17 H Uiso 0.67030 0.42650 -0.00920 1.000 0.0470 c RU
H18 H Uiso 0.74770 0.37370 0.06040 1.000 0.0420 c RU
H19 H Uiso 0.69090 0.32500 0.12250 1.000 0.0350 c RU
H21 H Uiso 0.52180 0.23840 0.05290 1.000 0.0460 c RU
H22 H Uiso 0.58490 0.16580 0.05100 1.000 0.0640 c RU
H23 H Uiso 0.68130 0.14120 0.13820 1.000 0.0630 c RU
H24 H Uiso 0.71670 0.18980 0.22590 1.000 0.0510 c RU
H25 H Uiso 0.65500 0.26190 0.22740 1.000 0.0360 c RU
H27 H Uiso 0.41290 0.37570 0.42450 1.000 0.0540 c RU
H28 H Uiso 0.49390 0.44700 0.43100 1.000 0.0590 c RU
H29A H Uiso 0.36220 0.32020 0.29240 1.000 0.0410 c RU
H29B H Uiso 0.40930 0.29520 0.35620 1.000 0.0410 c RU
H32 H Uiso 0.59360 0.55380 0.26640 1.000 0.0560 c RU
H34 H Uiso 0.76470 0.48220 0.38400 1.000 0.0610 c RU
H36A H Uiso 0.45920 0.53130 0.25060 1.000 0.0780 c RU
H36B H Uiso 0.43630 0.49400 0.29780 1.000 0.0780 c RU
H36C H Uiso 0.45640 0.47620 0.23430 1.000 0.0780 c RU
H37A H Uiso 0.77870 0.54060 0.28240 1.000 0.1100 c RU
H37B H Uiso 0.78330 0.56700 0.34750 1.000 0.1100 c RU
H37C H Uiso 0.72120 0.58380 0.28550 1.000 0.1100 c RU
H38A H Uiso 0.66820 0.38010 0.39060 1.000 0.0790 c RU
H38B H Uiso 0.65980 0.41050 0.45000 1.000 0.0790 c RU
H38C H Uiso 0.74140 0.40960 0.42960 1.000 0.0790 c RU
H40 H Uiso 0.32140 0.27470 0.21140 1.000 0.0570 c RU
H41 H Uiso 0.25520 0.21540 0.14590 1.000 0.0760 c RU
H42 H Uiso 0.32000 0.14850 0.12820 1.000 0.0950 c RU
H43 H Uiso 0.45250 0.13770 0.17620 1.000 0.0830 c RU
H44 H Uiso 0.52110 0.19590 0.24360 1.000 0.0550 c RU
H46 H Uiso 0.47100 0.21950 0.37080 1.000 0.0440 c RU
H47 H Uiso 0.55750 0.18680 0.45840 1.000 0.0540 c RU
H48 H Uiso 0.68890 0.20810 0.48280 1.000 0.0600 c RU
H49 H Uiso 0.73630 0.26190 0.42030 1.000 0.0530 c RU
H50 H Uiso 0.65010 0.29510 0.33250 1.000 0.0390 c RU
H52A H Uiso 0.74270 0.41240 0.19410 1.000 0.0530 c RU
H52B H Uiso 0.76490 0.42320 0.26770 1.000 0.0530 c RU
H52C H Uiso 0.71130 0.45940 0.22020 1.000 0.0530 c RU

loop_
_atom_type_symbol
_atom_type_description
_atom_type_scat_dispersion_real
_atom_type_scat_dispersion_imag
_atom_type_scat_source
C C 0.0033 0.0016 ' International Tables Vol C Tables 4.2.6.8 and 6.1.1.4'
H H 0.0000 0.0000 ' International Tables Vol C Tables 4.2.6.8 and 6.1.1.4'
Ag Ag -0.8971 1.1015 ' International Tables Vol C Tables 4.2.6.8 and 6.1.1.4'
Br Br -0.2901 2.4595 ' International Tables Vol C Tables 4.2.6.8 and 6.1.1.4'
N N 0.0061 0.0033 ' International Tables Vol C Tables 4.2.6.8 and 6.1.1.4'
O O 0.0106 0.0060 ' International Tables Vol C Tables 4.2.6.8 and 6.1.1.4'
P P 0.1023 0.0942 ' International Tables Vol C Tables 4.2.6.8 and 6.1.1.4'
Ru Ru -1.2594 0.8363 ' International Tables Vol C Tables 4.2.6.8 and 6.1.1.4'

loop_
_geom_angle_atom_site_label_1
_geom_angle_atom_site_label_2
_geom_angle_atom_site_label_3
_geom_angle
_geom_angle_site_symmetry_3
_geom_angle_publ_flag
Ag2 Ag1 C1 96.09(12) . yes
Ag2 Ag1 C1 96.09(12) 2_555 yes
C1 Ag1 C1 167.82(18) 2_555 yes
Ag1 Ag2 Br1 95.41(4) . yes
Ag1 Ag2 Br1 95.41(4) 2_555 yes
Br1 Ag2 Br1 169.17(6) 2_555 yes
P1 Ru1 P2 96.96(5) . yes
P1 Ru1 O1 93.78(9) . yes
P1 Ru1 O2 89.85(9) . yes
P1 Ru1 C2 80.81(14) . yes
P1 Ru1 C26 171.69(15) . yes
P1 Ru1 C51 90.81(11) . yes
P2 Ru1 O1 113.50(9) . yes
P2 Ru1 O2 170.24(9) . yes
P2 Ru1 C2 87.75(14) . yes
P2 Ru1 C26 79.21(15) . yes
P2 Ru1 C51 142.84(11) . yes
O1 Ru1 O2 58.83(12) . yes
O1 Ru1 C2 158.63(16) . yes
O1 Ru1 C26 94.51(17) . yes
O1 Ru1 C51 29.45(14) . yes
O2 Ru1 C2 100.28(16) . yes
O2 Ru1 C26 94.90(17) . yes
O2 Ru1 C51 29.43(14) . yes
C2 Ru1 C26 91.62(19) . yes
C2 Ru1 C51 129.40(17) . yes
C26 Ru1 C51 96.68(18) . yes
Ru1 P1 C4 104.61(16) . yes
Ru1 P1 C14 115.50(15) . yes
Ru1 P1 C20 124.7(2) . yes
C4 P1 C14 103.5(2) . yes
C4 P1 C20 104.3(2) . yes
C14 P1 C20 102.0(2) . yes
Ru1 P2 C29 103.82(19) . yes
Ru1 P2 C39 124.1(2) . yes
Ru1 P2 C45 117.72(18) . yes
C29 P2 C39 103.5(3) . yes
C29 P2 C45 100.3(3) . yes
C39 P2 C45 103.9(3) . yes
Ru1 O1 C51 89.1(3) . yes
Ru1 O2 C51 92.1(3) . yes
C1 N1 C2 113.6(4) . yes
C1 N1 C4 125.4(4) . yes
C2 N1 C4 121.0(4) . yes
C1 N2 C3 111.5(4) . yes
C1 N2 C5 125.8(4) . yes
C3 N2 C5 122.7(4) . yes
C26 N3 C27 111.7(5) . yes
C26 N3 C29 120.9(5) . yes
C27 N3 C29 127.3(5) . yes
C26 N4 C28 111.0(5) . yes
C26 N4 C30 126.5(5) . yes
C28 N4 C30 122.4(5) . yes
Ag1 C1 N1 131.6(3) . yes
Ag1 C1 N2 124.1(4) . yes
N1 C1 N2 103.5(4) . yes
Ru1 C2 N1 122.3(3) . yes
Ru1 C2 C3 134.3(3) . yes
N1 C2 C3 102.9(4) . yes
N2 C3 C2 108.5(4) . yes
P1 C4 N1 106.1(3) . yes
N2 C5 C6 118.7(5) . yes
N2 C5 C10 118.9(4) . yes
C6 C5 C10 122.2(5) . no
C5 C6 C7 117.7(5) . no
C5 C6 C11 121.1(5) . no
C7 C6 C11 121.2(5) . no
C6 C7 C8 121.9(5) . no
C7 C8 C9 118.8(5) . no
C7 C8 C12 120.0(5) . no
C9 C8 C12 121.1(5) . no
C8 C9 C10 121.5(5) . no
C5 C10 C9 117.9(5) . no
C5 C10 C13 120.9(5) . no
C9 C10 C13 121.2(5) . no
P1 C14 C15 120.7(4) . yes
P1 C14 C19 119.7(3) . yes
C15 C14 C19 119.5(4) . no
C14 C15 C16 119.5(5) . no
C15 C16 C17 120.5(6) . no
C16 C17 C18 120.2(6) . no
C17 C18 C19 120.1(5) . no
C14 C19 C18 120.2(5) . no
P1 C20 C21 122.0(5) . yes
P1 C20 C25 118.5(4) . yes
C21 C20 C25 119.6(5) . no
C20 C21 C22 119.9(6) . no
C21 C22 C23 119.9(7) . no
C22 C23 C24 120.0(6) . no
C23 C24 C25 120.1(6) . no
C20 C25 C24 120.5(6) . no
Ru1 C26 N3 119.6(4) . yes
Ru1 C26 N4 137.3(4) . yes
N3 C26 N4 103.1(4) . yes
N3 C27 C28 107.0(6) . yes
N4 C28 C27 107.1(6) . yes
P2 C29 N3 103.6(4) . yes
N4 C30 C31 119.6(5) . yes
N4 C30 C35 119.1(5) . yes
C31 C30 C35 121.4(5) . no
C30 C31 C32 118.1(6) . no
C30 C31 C36 120.1(6) . no
C32 C31 C36 121.8(6) . no
C31 C32 C33 122.0(6) . no
C32 C33 C34 118.4(6) . no
C32 C33 C37 120.5(6) . no
C34 C33 C37 121.0(7) . no
C33 C34 C35 122.5(6) . no
C30 C35 C34 117.6(6) . no
C30 C35 C38 120.3(6) . no
C34 C35 C38 122.1(6) . no
P2 C39 C40 120.4(5) . yes
P2 C39 C44 119.9(5) . yes
C40 C39 C44 119.2(6) . no
C39 C40 C41 119.8(7) . no
C40 C41 C42 120.4(8) . no
C41 C42 C43 121.2(9) . no
C42 C43 C44 119.7(8) . no
C39 C44 C43 119.7(7) . no
P2 C45 C46 120.0(4) . yes
P2 C45 C50 120.2(4) . yes
C46 C45 C50 119.7(5) . no
C45 C46 C47 119.9(5) . no
C46 C47 C48 119.9(6) . no
C47 C48 C49 120.8(6) . no
C48 C49 C50 119.4(5) . no
C45 C50 C49 120.3(5) . no
Ru1 C51 O1 61.5(3) . yes
Ru1 C51 O2 58.5(2) . yes
Ru1 C51 C52 173.3(4) . yes
O1 C51 O2 119.8(5) . yes
O1 C51 C52 119.6(5) . yes
O2 C51 C52 120.5(4) . yes
N2 C3 H3 126.00 . no
C2 C3 H3 126.00 . no
P1 C4 H4A 111.00 . no
P1 C4 H4B 110.00 . no
N1 C4 H4A 110.00 . no
N1 C4 H4B 111.00 . no
H4A C4 H4B 109.00 . no
C6 C7 H7 119.00 . no
C8 C7 H7 119.00 . no
C8 C9 H9 119.00 . no
C10 C9 H9 119.00 . no
C6 C11 H11A 109.00 . no
C6 C11 H11B 109.00 . no
C6 C11 H11C 109.00 . no
H11A C11 H11B 110.00 . no
H11A C11 H11C 110.00 . no
H11B C11 H11C 110.00 . no
C8 C12 H12A 110.00 . no
C8 C12 H12B 109.00 . no
C8 C12 H12C 109.00 . no
H12A C12 H12B 109.00 . no
H12A C12 H12C 109.00 . no
H12B C12 H12C 109.00 . no
C10 C13 H13A 109.00 . no
C10 C13 H13B 109.00 . no
C10 C13 H13C 110.00 . no
H13A C13 H13B 109.00 . no
H13A C13 H13C 109.00 . no
H13B C13 H13C 110.00 . no
C14 C15 H15 120.00 . no
C16 C15 H15 120.00 . no
C15 C16 H16 120.00 . no
C17 C16 H16 120.00 . no
C16 C17 H17 120.00 . no
C18 C17 H17 120.00 . no
C17 C18 H18 120.00 . no
C19 C18 H18 120.00 . no
C14 C19 H19 120.00 . no
C18 C19 H19 120.00 . no
C20 C21 H21 120.00 . no
C22 C21 H21 120.00 . no
C21 C22 H22 120.00 . no
C23 C22 H22 120.00 . no
C22 C23 H23 120.00 . no
C24 C23 H23 120.00 . no
C23 C24 H24 120.00 . no
C25 C24 H24 120.00 . no
C20 C25 H25 120.00 . no
C24 C25 H25 120.00 . no
N3 C27 H27 126.00 . no
C28 C27 H27 127.00 . no
N4 C28 H28 126.00 . no
C27 C28 H28 126.00 . no
P2 C29 H29A 111.00 . no
P2 C29 H29B 111.00 . no
N3 C29 H29A 111.00 . no
N3 C29 H29B 111.00 . no
H29A C29 H29B 109.00 . no
C31 C32 H32 119.00 . no
C33 C32 H32 119.00 . no
C33 C34 H34 119.00 . no
C35 C34 H34 119.00 . no
C31 C36 H36A 109.00 . no
C31 C36 H36B 109.00 . no
C31 C36 H36C 109.00 . no
H36A C36 H36B 109.00 . no
H36A C36 H36C 109.00 . no
H36B C36 H36C 110.00 . no
C33 C37 H37A 109.00 . no
C33 C37 H37B 109.00 . no
C33 C37 H37C 110.00 . no
H37A C37 H37B 109.00 . no
H37A C37 H37C 109.00 . no
H37B C37 H37C 110.00 . no
C35 C38 H38A 110.00 . no
C35 C38 H38B 110.00 . no
C35 C38 H38C 110.00 . no
H38A C38 H38B 109.00 . no
H38A C38 H38C 109.00 . no
H38B C38 H38C 109.00 . no
C39 C40 H40 120.00 . no
C41 C40 H40 120.00 . no
C40 C41 H41 120.00 . no
C42 C41 H41 120.00 . no
C41 C42 H42 120.00 . no
C43 C42 H42 119.00 . no
C42 C43 H43 120.00 . no
C44 C43 H43 120.00 . no
C39 C44 H44 120.00 . no
C43 C44 H44 120.00 . no
C45 C46 H46 120.00 . no
C47 C46 H46 120.00 . no
C46 C47 H47 120.00 . no
C48 C47 H47 120.00 . no
C47 C48 H48 120.00 . no
C49 C48 H48 120.00 . no
C48 C49 H49 120.00 . no
C50 C49 H49 120.00 . no
C45 C50 H50 120.00 . no
C49 C50 H50 120.00 . no
C51 C52 H52A 110.00 . no
C51 C52 H52B 110.00 . no
C51 C52 H52C 109.00 . no
H52A C52 H52B 109.00 . no
H52A C52 H52C 109.00 . no
H52B C52 H52C 109.00 . no

loop_
_geom_bond_atom_site_label_1
_geom_bond_atom_site_label_2
_geom_bond_distance
_geom_bond_site_symmetry_2
_geom_bond_publ_flag
Ag1 Ag2 3.1212(8) . yes
Ag1 C1 2.113(4) . yes
Ag1 C1 2.113(4) 2_555 yes
Ag2 Br1 2.3856(9) . yes
Ag2 Br1 2.3856(9) 2_555 yes
Ru1 P1 2.2980(13) . yes
Ru1 P2 2.2073(15) . yes
Ru1 O1 2.265(3) . yes
Ru1 O2 2.198(3) . yes
Ru1 C2 2.022(5) . yes
Ru1 C26 2.089(5) . yes
P1 C4 1.846(5) . yes
P1 C14 1.822(5) . yes
P1 C20 1.822(5) . yes
P2 C29 1.853(6) . yes
P2 C39 1.821(6) . yes
P2 C45 1.824(5) . yes
O1 C51 1.268(6) . yes
O2 C51 1.267(6) . yes
N1 C1 1.360(6) . yes
N1 C2 1.419(6) . yes
N1 C4 1.449(6) . yes
N2 C1 1.346(6) . yes
N2 C3 1.400(6) . yes
N2 C5 1.442(6) . yes
N3 C26 1.375(7) . yes
N3 C27 1.382(8) . yes
N3 C29 1.454(8) . yes
N4 C26 1.360(7) . yes
N4 C28 1.405(8) . yes
N4 C30 1.432(8) . yes
C2 C3 1.364(7) . no
C5 C6 1.397(7) . no
C5 C10 1.385(8) . no
C6 C7 1.392(8) . no
C6 C11 1.510(9) . no
C7 C8 1.381(8) . no
C8 C9 1.387(8) . no
C8 C12 1.511(8) . no
C9 C10 1.399(8) . no
C10 C13 1.504(8) . no
C14 C15 1.395(7) . no
C14 C19 1.402(8) . no
C15 C16 1.387(8) . no
C16 C17 1.382(10) . no
C17 C18 1.382(9) . no
C18 C19 1.378(8) . no
C20 C21 1.374(9) . no
C20 C25 1.395(9) . no
C21 C22 1.394(8) . no
C22 C23 1.387(11) . no
C23 C24 1.377(10) . no
C24 C25 1.372(8) . no
C27 C28 1.324(11) . no
C30 C31 1.402(8) . no
C30 C35 1.402(9) . no
C31 C32 1.389(9) . no
C31 C36 1.503(10) . no
C32 C33 1.380(10) . no
C33 C34 1.382(10) . no
C33 C37 1.507(11) . no
C34 C35 1.389(10) . no
C35 C38 1.500(10) . no
C39 C40 1.413(9) . no
C39 C44 1.392(8) . no
C40 C41 1.385(11) . no
C41 C42 1.351(14) . no
C42 C43 1.389(15) . no
C43 C44 1.394(11) . no
C45 C46 1.398(8) . no
C45 C50 1.384(8) . no
C46 C47 1.388(9) . no
C47 C48 1.375(10) . no
C48 C49 1.387(10) . no
C49 C50 1.392(9) . no
C51 C52 1.515(8) . no
C3 H3 0.9500 . no
C4 H4A 0.9900 . no
C4 H4B 0.9900 . no
C7 H7 0.9500 . no
C9 H9 0.9500 . no
C11 H11A 0.9800 . no
C11 H11B 0.9800 . no
C11 H11C 0.9800 . no
C12 H12A 0.9800 . no
C12 H12B 0.9800 . no
C12 H12C 0.9800 . no
C13 H13A 0.9800 . no
C13 H13B 0.9800 . no
C13 H13C 0.9800 . no
C15 H15 0.9500 . no
C16 H16 0.9500 . no
C17 H17 0.9500 . no
C18 H18 0.9500 . no
C19 H19 0.9500 . no
C21 H21 0.9500 . no
C22 H22 0.9500 . no
C23 H23 0.9500 . no
C24 H24 0.9500 . no
C25 H25 0.9500 . no
C27 H27 0.9500 . no
C28 H28 0.9500 . no
C29 H29A 0.9900 . no
C29 H29B 0.9900 . no
C32 H32 0.9500 . no
C34 H34 0.9500 . no
C36 H36A 0.9800 . no
C36 H36B 0.9800 . no
C36 H36C 0.9800 . no
C37 H37A 0.9800 . no
C37 H37B 0.9800 . no
C37 H37C 0.9800 . no
C38 H38A 0.9800 . no
C38 H38B 0.9800 . no
C38 H38C 0.9800 . no
C40 H40 0.9500 . no
C41 H41 0.9500 . no
C42 H42 0.9500 . no
C43 H43 0.9500 . no
C44 H44 0.9500 . no
C46 H46 0.9500 . no
C47 H47 0.9500 . no
C48 H48 0.9500 . no
C49 H49 0.9500 . no
C50 H50 0.9500 . no
C52 H52A 0.9800 . no
C52 H52B 0.9800 . no
C52 H52C 0.9800 . no

loop_
_geom_torsion_atom_site_label_1
_geom_torsion_atom_site_label_2
_geom_torsion_atom_site_label_3
_geom_torsion_atom_site_label_4
_geom_torsion
_geom_torsion_site_symmetry_1
_geom_torsion_site_symmetry_4
_geom_torsion_publ_flag
C1 Ag1 Ag2 Br1 89.55(15) . . no
C1 Ag1 Ag2 Br1 -90.45(15) . 2_555 no
C1 Ag1 Ag2 Br1 -90.45(15) 2_555 . no
Ag2 Ag1 C1 N1 58.3(5) . . no
Ag2 Ag1 C1 N2 -133.3(4) . . no
P2 Ru1 P1 C4 71.95(16) . . no
P2 Ru1 P1 C14 -174.96(19) . . no
P2 Ru1 P1 C20 -47.4(2) . . no
O1 Ru1 P1 C4 -173.80(18) . . no
O1 Ru1 P1 C14 -60.7(2) . . no
O1 Ru1 P1 C20 66.9(2) . . no
O2 Ru1 P1 C4 -115.06(18) . . no
O2 Ru1 P1 C14 -2.0(2) . . no
O2 Ru1 P1 C20 125.6(2) . . no
C2 Ru1 P1 C4 -14.6(2) . . no
C2 Ru1 P1 C14 98.5(2) . . no
C2 Ru1 P1 C20 -134.0(3) . . no
C51 Ru1 P1 C4 -144.48(19) . . no
C51 Ru1 P1 C14 -31.4(2) . . no
C51 Ru1 P1 C20 96.2(2) . . no
P1 Ru1 P2 C29 -144.1(2) . . no
P1 Ru1 P2 C39 -26.9(2) . . no
P1 Ru1 P2 C45 106.21(19) . . no
O1 Ru1 P2 C29 118.7(2) . . no
O1 Ru1 P2 C39 -124.2(2) . . no
O1 Ru1 P2 C45 9.0(2) . . no
C2 Ru1 P2 C29 -63.6(2) . . no
C2 Ru1 P2 C39 53.5(3) . . no
C2 Ru1 P2 C45 -173.3(2) . . no
C26 Ru1 P2 C29 28.4(2) . . no
C26 Ru1 P2 C39 145.6(3) . . no
C26 Ru1 P2 C45 -81.3(2) . . no
C51 Ru1 P2 C29 115.3(3) . . no
C51 Ru1 P2 C39 -127.6(3) . . no
C51 Ru1 P2 C45 5.6(3) . . no
P1 Ru1 O1 C51 84.9(3) . . no
P2 Ru1 O1 C51 -175.8(2) . . no
O2 Ru1 O1 C51 -2.6(2) . . no
C2 Ru1 O1 C51 10.6(6) . . no
C26 Ru1 O1 C51 -95.6(3) . . no
P1 Ru1 O2 C51 -91.9(3) . . no
O1 Ru1 O2 C51 2.6(2) . . no
C2 Ru1 O2 C51 -172.5(3) . . no
C26 Ru1 O2 C51 94.9(3) . . no
P1 Ru1 C2 N1 5.1(4) . . no
P1 Ru1 C2 C3 -165.5(5) . . no
P2 Ru1 C2 N1 -92.4(4) . . no
P2 Ru1 C2 C3 97.1(5) . . no
O1 Ru1 C2 N1 81.8(6) . . no
O1 Ru1 C2 C3 -88.8(7) . . no
O2 Ru1 C2 N1 93.2(4) . . no
O2 Ru1 C2 C3 -77.3(5) . . no
C26 Ru1 C2 N1 -171.5(4) . . no
C26 Ru1 C2 C3 18.0(5) . . no
C51 Ru1 C2 N1 88.5(4) . . no
C51 Ru1 C2 C3 -82.0(5) . . no
P2 Ru1 C26 N3 -20.5(4) . . no
P2 Ru1 C26 N4 156.3(6) . . no
O1 Ru1 C26 N3 -133.6(4) . . no
O1 Ru1 C26 N4 43.2(6) . . no
O2 Ru1 C26 N3 167.4(4) . . no
O2 Ru1 C26 N4 -15.8(6) . . no
C2 Ru1 C26 N3 66.9(4) . . no
C2 Ru1 C26 N4 -116.3(6) . . no
C51 Ru1 C26 N3 -163.1(4) . . no
C51 Ru1 C26 N4 13.7(6) . . no
P1 Ru1 C51 O1 -96.3(3) . . no
P1 Ru1 C51 O2 88.3(2) . . no
P2 Ru1 C51 O1 6.4(4) . . no
P2 Ru1 C51 O2 -169.07(19) . . no
O1 Ru1 C51 O2 -175.5(4) . . no
O2 Ru1 C51 O1 175.5(4) . . no
C2 Ru1 C51 O1 -175.0(3) . . no
C2 Ru1 C51 O2 9.5(4) . . no
C26 Ru1 C51 O1 87.3(3) . . no
C26 Ru1 C51 O2 -88.1(3) . . no
Ru1 P1 C4 N1 22.9(3) . . no
C14 P1 C4 N1 -98.4(3) . . no
C20 P1 C4 N1 155.2(3) . . no
Ru1 P1 C14 C15 -81.5(4) . . no
Ru1 P1 C14 C19 93.3(4) . . no
C4 P1 C14 C15 32.2(4) . . no
C4 P1 C14 C19 -153.0(4) . . no
C20 P1 C14 C15 140.3(4) . . no
C20 P1 C14 C19 -44.9(4) . . no
Ru1 P1 C20 C21 154.8(4) . . no
Ru1 P1 C20 C25 -26.2(5) . . no
C4 P1 C20 C21 35.3(5) . . no
C4 P1 C20 C25 -145.7(4) . . no
C14 P1 C20 C21 -72.2(5) . . no
C14 P1 C20 C25 106.8(5) . . no
Ru1 P2 C29 N3 -35.8(4) . . no
C39 P2 C29 N3 -166.6(4) . . no
C45 P2 C29 N3 86.3(4) . . no
Ru1 P2 C39 C40 -76.2(6) . . no
Ru1 P2 C39 C44 95.9(5) . . no
C29 P2 C39 C40 41.2(6) . . no
C29 P2 C39 C44 -146.8(5) . . no
C45 P2 C39 C40 145.6(5) . . no
C45 P2 C39 C44 -42.4(6) . . no
Ru1 P2 C45 C46 166.5(4) . . no
Ru1 P2 C45 C50 -8.5(5) . . no
C29 P2 C45 C46 54.8(5) . . no
C29 P2 C45 C50 -120.2(5) . . no
C39 P2 C45 C46 -52.0(5) . . no
C39 P2 C45 C50 133.1(5) . . no
Ru1 O1 C51 O2 4.5(4) . . no
Ru1 O1 C51 C52 -172.4(4) . . no
Ru1 O2 C51 O1 -4.6(4) . . no
Ru1 O2 C51 C52 172.2(4) . . no
C2 N1 C1 Ag1 169.4(4) . . no
C2 N1 C1 N2 -0.8(5) . . no
C4 N1 C1 Ag1 -13.4(7) . . no
C4 N1 C1 N2 176.5(4) . . no
C1 N1 C2 Ru1 -171.8(3) . . no
C1 N1 C2 C3 1.3(5) . . no
C4 N1 C2 Ru1 10.8(6) . . no
C4 N1 C2 C3 -176.2(4) . . no
C1 N1 C4 P1 160.2(4) . . no
C2 N1 C4 P1 -22.7(5) . . no
C3 N2 C1 Ag1 -171.1(3) . . no
C3 N2 C1 N1 0.0(5) . . no
C5 N2 C1 Ag1 9.9(7) . . no
C5 N2 C1 N1 -179.0(4) . . no
C1 N2 C3 C2 0.8(6) . . no
C5 N2 C3 C2 179.8(4) . . no
C1 N2 C5 C6 -97.8(6) . . no
C1 N2 C5 C10 86.8(6) . . no
C3 N2 C5 C6 83.3(6) . . no
C3 N2 C5 C10 -92.1(6) . . no
C27 N3 C26 Ru1 176.7(4) . . no
C27 N3 C26 N4 -1.0(6) . . no
C29 N3 C26 Ru1 0.2(7) . . no
C29 N3 C26 N4 -177.5(5) . . no
C26 N3 C27 C28 1.6(8) . . no
C29 N3 C27 C28 177.8(6) . . no
C26 N3 C29 P2 24.6(6) . . no
C27 N3 C29 P2 -151.3(6) . . no
C28 N4 C26 Ru1 -177.0(5) . . no
C28 N4 C26 N3 0.1(6) . . no
C30 N4 C26 Ru1 0.3(9) . . no
C30 N4 C26 N3 177.4(5) . . no
C26 N4 C28 C27 0.8(8) . . no
C30 N4 C28 C27 -176.6(6) . . no
C26 N4 C30 C31 88.5(7) . . no
C26 N4 C30 C35 -92.6(7) . . no
C28 N4 C30 C31 -94.5(7) . . no
C28 N4 C30 C35 84.4(8) . . no
Ru1 C2 C3 N2 170.7(4) . . no
N1 C2 C3 N2 -1.1(5) . . no
N2 C5 C6 C7 -175.9(5) . . no
N2 C5 C6 C11 2.9(8) . . no
C10 C5 C6 C7 -0.7(8) . . no
C10 C5 C6 C11 178.1(6) . . no
N2 C5 C10 C9 176.5(5) . . no
N2 C5 C10 C13 -1.9(8) . . no
C6 C5 C10 C9 1.3(8) . . no
C6 C5 C10 C13 -177.1(6) . . no
C5 C6 C7 C8 0.0(9) . . no
C11 C6 C7 C8 -178.8(6) . . no
C6 C7 C8 C9 0.0(9) . . no
C6 C7 C8 C12 177.1(6) . . no
C7 C8 C9 C10 0.7(8) . . no
C12 C8 C9 C10 -176.4(5) . . no
C8 C9 C10 C5 -1.3(9) . . no
C8 C9 C10 C13 177.1(6) . . no
P1 C14 C15 C16 176.7(4) . . no
C19 C14 C15 C16 1.9(7) . . no
P1 C14 C19 C18 -175.8(4) . . no
C15 C14 C19 C18 -1.0(7) . . no
C14 C15 C16 C17 -1.4(8) . . no
C15 C16 C17 C18 0.0(9) . . no
C16 C17 C18 C19 0.9(9) . . no
C17 C18 C19 C14 -0.4(8) . . no
P1 C20 C21 C22 179.3(5) . . no
C25 C20 C21 C22 0.3(9) . . no
P1 C20 C25 C24 -179.5(4) . . no
C21 C20 C25 C24 -0.4(8) . . no
C20 C21 C22 C23 0.3(10) . . no
C21 C22 C23 C24 -0.6(10) . . no
C22 C23 C24 C25 0.5(10) . . no
C23 C24 C25 C20 0.0(9) . . no
N3 C27 C28 N4 -1.4(8) . . no
N4 C30 C31 C32 -178.6(5) . . no
N4 C30 C31 C36 -1.2(9) . . no
C35 C30 C31 C32 2.5(9) . . no
C35 C30 C31 C36 179.9(6) . . no
N4 C30 C35 C34 179.2(6) . . no
N4 C30 C35 C38 1.0(9) . . no
C31 C30 C35 C34 -1.9(9) . . no
C31 C30 C35 C38 179.8(6) . . no
C30 C31 C32 C33 -0.6(9) . . no
C36 C31 C32 C33 -178.0(6) . . no
C31 C32 C33 C34 -1.8(10) . . no
C31 C32 C33 C37 175.2(7) . . no
C32 C33 C34 C35 2.5(10) . . no
C37 C33 C34 C35 -174.5(7) . . no
C33 C34 C35 C30 -0.6(10) . . no
C33 C34 C35 C38 177.6(6) . . no
P2 C39 C40 C41 172.5(5) . . no
C44 C39 C40 C41 0.4(10) . . no
P2 C39 C44 C43 -172.2(6) . . no
C40 C39 C44 C43 -0.1(10) . . no
C39 C40 C41 C42 -0.6(11) . . no
C40 C41 C42 C43 0.4(13) . . no
C41 C42 C43 C44 0.0(14) . . no
C42 C43 C44 C39 -0.2(12) . . no
P2 C45 C46 C47 -175.1(4) . . no
C50 C45 C46 C47 -0.1(8) . . no
P2 C45 C50 C49 175.2(4) . . no
C46 C45 C50 C49 0.3(8) . . no
C45 C46 C47 C48 0.0(9) . . no
C46 C47 C48 C49 0.0(10) . . no
C47 C48 C49 C50 0.2(10) . . no
C48 C49 C50 C45 -0.3(9) . . no

loop_
_platon_squeeze_void_nr
_platon_squeeze_void_average_x
_platon_squeeze_void_average_y
_platon_squeeze_void_average_z
_platon_squeeze_void_volume
_platon_squeeze_void_count_electrons
_platon_squeeze_void_content
1 0.080 0.000 1.000 760 157 ' '
2 0.096 0.500 0.500 760 157 ' '
3 0.250 0.670 0.500 15 1 ' '
4 0.250 0.830 0.000 15 1 ' '
5 0.750 0.170 0.000 15 1 ' '
6 0.750 0.330 0.500 15 1 ' '
